data_4333548
loop_
_publ_author_name
'Ramyaa Mathialagan'
'Subramaniam Kuppuswamy'
'Alexandra T. De Denko'
'Mark W. Bezpalko'
'Bruce M. Foxman'
'Christine M. Thomas'

_publ_contact_author_address
;Brandeis University
Dept. of Chemistry    
415 South St MS 015    
Waltham, MA 02454    
;
_publ_contact_author_email thomasc@brandeis.edu
_publ_contact_author_name 'Christine M. Thomas'
_publ_section_title
;
 Metal-Metal Bonding in Low-Coordinate Dicobalt Complexes Supported by
 Phosphinoamide Ligands
;
_journal_name_full 'Inorganic Chemistry'
_journal_page_first 701
_journal_page_last 706
_journal_paper_doi 10.1021/ic3018375
_journal_volume 52
_journal_year 2013
_chemical_formula_moiety 'C34 H58 Cl2 Co2 N2 O1 P2'
_chemical_formula_sum 'C34 H58 Cl2 Co2 N2 O P2'
_chemical_formula_weight 761.57
_space_group_IT_number 14
_symmetry_cell_setting monoclinic
_symmetry_space_group_name_Hall '-P 2ybc'
_symmetry_space_group_name_H-M 'P 1 21/c 1'
_atom_sites_solution_hydrogens difmap
_atom_sites_solution_primary direct
_audit_creation_date 12-01-02
_audit_creation_method CRYSTALS_ver_14.30
_cell_angle_alpha 90
_cell_angle_beta 90.807(5)
_cell_angle_gamma 90
_cell_formula_units_Z 4
_cell_length_a 8.4435(7)
_cell_length_b 19.6022(15)
_cell_length_c 22.6710(18)
_cell_measurement_reflns_used 9070
_cell_measurement_temperature 120
_cell_measurement_theta_max 28
_cell_measurement_theta_min 3
_cell_volume 3751.9(5)
_computing_cell_refinement 'Apex2 (Bruker AXS, 2006)'
_computing_data_collection 'Apex2 (Bruker AXS, 2006)'
_computing_data_reduction 'Apex2 (Bruker AXS, 2006)'
_computing_molecular_graphics 'CAMERON (Watkin et al., 1996)'
_computing_publication_material 'CRYSTALS (Betteridge et al., 2003)'
_computing_structure_refinement 'CRYSTALS (Betteridge et al., 2003)'
_computing_structure_solution 'SIR92 (Altomare et al., 1994)'
_diffrn_ambient_temperature 120
_diffrn_measured_fraction_theta_full 0.997
_diffrn_measured_fraction_theta_max 0.991
_diffrn_measurement_device Area
_diffrn_measurement_device_type 'Bruker Kappa Apex2'
_diffrn_measurement_method '\f & \w scans'
_diffrn_radiation_monochromator graphite
_diffrn_radiation_type 'Mo K\a'
_diffrn_radiation_wavelength 0.71073
_diffrn_reflns_av_R_equivalents 0.049
_diffrn_reflns_limit_h_max 11
_diffrn_reflns_limit_h_min -11
_diffrn_reflns_limit_k_max 25
_diffrn_reflns_limit_k_min -25
_diffrn_reflns_limit_l_max 29
_diffrn_reflns_limit_l_min -29
_diffrn_reflns_number 38716
_diffrn_reflns_theta_full 27.513
_diffrn_reflns_theta_max 28.074
_diffrn_reflns_theta_min 1.373
_diffrn_standards_number 0
_exptl_absorpt_coefficient_mu 1.140
_exptl_absorpt_correction_T_max 0.81
_exptl_absorpt_correction_T_min 0.77
_exptl_absorpt_correction_type numerical
_exptl_absorpt_process_details
; 
 Analytical Absorption (De Meulenaer & Tompa, 1965) 
;
_exptl_crystal_colour brown
_exptl_crystal_density_diffrn 1.348
_exptl_crystal_description prism
_exptl_crystal_F_000 1608
_exptl_crystal_size_max 0.300
_exptl_crystal_size_mid 0.230
_exptl_crystal_size_min 0.190
_refine_diff_density_max 0.77
_refine_diff_density_min -0.71
_refine_ls_extinction_method none
_refine_ls_goodness_of_fit_ref 0.9865
_refine_ls_hydrogen_treatment constr
_refine_ls_matrix_type full
_refine_ls_number_parameters 388
_refine_ls_number_reflns 9040
_refine_ls_number_restraints 0
_refine_ls_R_factor_all 0.0583
_refine_ls_R_factor_gt 0.0372
_refine_ls_shift/su_max 0.0016170
_refine_ls_shift/su_mean 0.0002192
_refine_ls_structure_factor_coef Fsqd
_refine_ls_weighting_details
;
 Method= Modified Sheldrick 
 w=1/[\s^2^(F^2^) + ( 0.03P)^2^ + 4.80P] 
 ,where P=(max(Fo^2^,0) + 2Fc^2^)/3 
;
_refine_ls_weighting_scheme calc
_refine_ls_wR_factor_all 0.0847
_refine_ls_wR_factor_gt 0.0779
_refine_ls_wR_factor_ref 0.0847
_reflns_limit_h_max 11
_reflns_limit_h_min -11
_reflns_limit_k_max 25
_reflns_limit_k_min 0
_reflns_limit_l_max 29
_reflns_limit_l_min 0
_reflns_number_gt 6698
_reflns_number_total 9040
_reflns_threshold_expression I>2.0\s(I)
_oxford_diffrn_Wilson_B_factor 1.37
_oxford_diffrn_Wilson_scale 183.02
_oxford_refine_ls_r_factor_ref 0.0583
_oxford_refine_ls_scale 0.073668(10)
_oxford_reflns_number_all 9040
_oxford_reflns_threshold_expression_ref I>-10.0\s(I)
_oxford_structure_analysis_title 'rm67_0m in P2(1)/c'
_cod_data_source_file ic3018375_si_002_1.cif
_cod_data_source_block 1
_cod_original_sg_symbol_H-M 'P 1 21/c 1 '
_cod_original_formula_sum 'C34 H58 Cl2 Co2 N2 O1 P2'
_cod_database_code 4333548

loop_
_symmetry_equiv_pos_as_xyz
x,y,z
-x,-y,-z
-x,y+1/2,-z+1/2
x,-y+1/2,z+1/2

loop_
_atom_site_label
_atom_site_type_symbol
_atom_site_fract_x
_atom_site_fract_y
_atom_site_fract_z
_atom_site_U_iso_or_equiv
_atom_site_occupancy
_atom_site_adp_type
_atom_site_refinement_flags_posn
Co1 Co 0.22945(4) 0.387336(16) 0.774850(14) 0.0166 1.0000 Uani .
Co2 Co 0.22233(4) 0.518914(16) 0.750826(14) 0.0142 1.0000 Uani .
Cl1 Cl 0.21169(9) 0.27644(3) 0.78870(3) 0.0335 1.0000 Uani .
Cl2 Cl -0.00570(6) 0.44496(3) 0.75002(3) 0.0205 1.0000 Uani .
P1 P 0.37243(7) 0.41002(3) 0.68957(3) 0.0157 1.0000 Uani .
P2 P 0.28726(7) 0.45249(3) 0.85918(3) 0.0163 1.0000 Uani .
O1 O 0.1395(2) 0.61117(8) 0.72410(8) 0.0220 1.0000 Uani .
N1 N 0.3341(2) 0.49242(10) 0.68065(9) 0.0165 1.0000 Uani .
N2 N 0.2763(2) 0.53233(9) 0.83427(8) 0.0148 1.0000 Uani .
C1 C 0.5898(3) 0.39681(12) 0.68921(11) 0.0195 1.0000 Uani .
C2 C 0.6446(3) 0.32923(13) 0.71697(12) 0.0252 1.0000 Uani .
C3 C 0.6641(3) 0.40715(14) 0.62861(12) 0.0259 1.0000 Uani .
C4 C 0.2941(3) 0.35928(12) 0.62683(11) 0.0203 1.0000 Uani .
C5 C 0.1130(3) 0.36164(14) 0.62468(12) 0.0260 1.0000 Uani .
C6 C 0.3462(3) 0.28432(13) 0.62959(12) 0.0271 1.0000 Uani .
C7 C 0.4129(3) 0.53940(12) 0.64252(10) 0.0162 1.0000 Uani .
C8 C 0.5352(3) 0.58138(12) 0.66517(10) 0.0183 1.0000 Uani .
C9 C 0.6095(3) 0.62772(12) 0.62805(11) 0.0210 1.0000 Uani .
C10 C 0.5697(3) 0.63410(12) 0.56897(11) 0.0212 1.0000 Uani .
C11 C 0.4458(3) 0.59405(13) 0.54769(11) 0.0234 1.0000 Uani .
C12 C 0.3647(3) 0.54822(13) 0.58323(11) 0.0203 1.0000 Uani .
C13 C 0.5917(3) 0.57858(14) 0.72822(11) 0.0248 1.0000 Uani .
C14 C 0.6570(3) 0.68337(14) 0.53022(12) 0.0302 1.0000 Uani .
C15 C 0.2233(3) 0.51181(14) 0.55649(12) 0.0300 1.0000 Uani .
C16 C 0.1403(3) 0.44376(13) 0.91910(11) 0.0232 1.0000 Uani .
C17 C 0.2005(4) 0.46756(15) 0.97950(12) 0.0335 1.0000 Uani .
C18 C 0.0627(3) 0.37312(15) 0.92144(13) 0.0331 1.0000 Uani .
C19 C 0.4806(3) 0.43046(13) 0.89413(11) 0.0218 1.0000 Uani .
C20 C 0.6147(3) 0.43887(14) 0.85014(11) 0.0249 1.0000 Uani .
C21 C 0.4785(3) 0.35652(14) 0.91613(13) 0.0317 1.0000 Uani .
C22 C 0.2445(3) 0.59017(12) 0.87113(10) 0.0155 1.0000 Uani .
C23 C 0.3698(3) 0.62519(12) 0.89975(10) 0.0163 1.0000 Uani .
C24 C 0.3373(3) 0.67910(12) 0.93788(10) 0.0194 1.0000 Uani .
C25 C 0.1843(3) 0.70174(12) 0.94810(11) 0.0198 1.0000 Uani .
C26 C 0.0630(3) 0.66916(13) 0.91719(11) 0.0208 1.0000 Uani .
C27 C 0.0891(3) 0.61489(12) 0.87884(10) 0.0180 1.0000 Uani .
C28 C 0.5407(3) 0.60727(13) 0.88998(11) 0.0218 1.0000 Uani .
C29 C 0.1540(3) 0.75907(13) 0.99055(12) 0.0278 1.0000 Uani .
C30 C -0.0540(3) 0.58596(14) 0.84710(11) 0.0240 1.0000 Uani .
C31 C 0.2068(3) 0.67844(13) 0.73265(13) 0.0307 1.0000 Uani .
C32 C 0.2011(4) 0.71211(16) 0.67276(15) 0.0396 1.0000 Uani .
C33 C 0.0760(3) 0.67206(14) 0.63746(13) 0.0311 1.0000 Uani .
C34 C 0.0153(3) 0.61885(14) 0.68033(12) 0.0294 1.0000 Uani .
H11 H 0.6303 0.4333 0.7153 0.0223 1.0000 Uiso R
H21 H 0.5782 0.3164 0.7501 0.0377 1.0000 Uiso R
H22 H 0.7512 0.3351 0.7306 0.0375 1.0000 Uiso R
H23 H 0.6426 0.2936 0.6876 0.0376 1.0000 Uiso R
H31 H 0.6338 0.3703 0.6027 0.0382 1.0000 Uiso R
H32 H 0.6342 0.4499 0.6099 0.0376 1.0000 Uiso R
H33 H 0.7773 0.4064 0.6318 0.0386 1.0000 Uiso R
H41 H 0.3347 0.3797 0.5910 0.0238 1.0000 Uiso R
H51 H 0.0730 0.4078 0.6299 0.0383 1.0000 Uiso R
H52 H 0.0726 0.3333 0.6560 0.0384 1.0000 Uiso R
H53 H 0.0774 0.3444 0.5873 0.0388 1.0000 Uiso R
H61 H 0.3221 0.2645 0.6681 0.0401 1.0000 Uiso R
H62 H 0.2932 0.2584 0.5992 0.0409 1.0000 Uiso R
H63 H 0.4580 0.2799 0.6235 0.0410 1.0000 Uiso R
H91 H 0.6889 0.6566 0.6446 0.0244 1.0000 Uiso R
H111 H 0.4153 0.5985 0.5079 0.0279 1.0000 Uiso R
H131 H 0.6264 0.6238 0.7420 0.0364 1.0000 Uiso R
H132 H 0.5121 0.5646 0.7545 0.0370 1.0000 Uiso R
H133 H 0.6803 0.5479 0.7330 0.0368 1.0000 Uiso R
H141 H 0.5916 0.7006 0.4995 0.0453 1.0000 Uiso R
H142 H 0.6959 0.7215 0.5530 0.0447 1.0000 Uiso R
H143 H 0.7460 0.6612 0.5124 0.0453 1.0000 Uiso R
H151 H 0.1474 0.5033 0.5869 0.0455 1.0000 Uiso R
H152 H 0.1745 0.5393 0.5262 0.0451 1.0000 Uiso R
H153 H 0.2522 0.4699 0.5386 0.0452 1.0000 Uiso R
H161 H 0.0579 0.4756 0.9073 0.0278 1.0000 Uiso R
H171 H 0.1140 0.4647 1.0075 0.0498 1.0000 Uiso R
H172 H 0.2374 0.5143 0.9784 0.0500 1.0000 Uiso R
H173 H 0.2832 0.4374 0.9936 0.0498 1.0000 Uiso R
H181 H -0.0229 0.3733 0.9499 0.0497 1.0000 Uiso R
H182 H 0.0196 0.3597 0.8841 0.0496 1.0000 Uiso R
H183 H 0.1361 0.3393 0.9344 0.0497 1.0000 Uiso R
H191 H 0.4978 0.4607 0.9275 0.0249 1.0000 Uiso R
H201 H 0.6131 0.4822 0.8301 0.0364 1.0000 Uiso R
H202 H 0.7150 0.4342 0.8691 0.0366 1.0000 Uiso R
H203 H 0.6107 0.4043 0.8211 0.0357 1.0000 Uiso R
H211 H 0.5846 0.3431 0.9288 0.0482 1.0000 Uiso R
H212 H 0.4455 0.3258 0.8846 0.0473 1.0000 Uiso R
H213 H 0.4092 0.3506 0.9487 0.0478 1.0000 Uiso R
H241 H 0.4224 0.7000 0.9572 0.0231 1.0000 Uiso R
H261 H -0.0408 0.6850 0.9221 0.0245 1.0000 Uiso R
H281 H 0.5664 0.5631 0.9059 0.0331 1.0000 Uiso R
H282 H 0.6060 0.6399 0.9103 0.0322 1.0000 Uiso R
H283 H 0.5668 0.6065 0.8491 0.0327 1.0000 Uiso R
H291 H 0.0463 0.7604 1.0021 0.0425 1.0000 Uiso R
H292 H 0.2201 0.7541 1.0242 0.0427 1.0000 Uiso R
H293 H 0.1785 0.8009 0.9721 0.0426 1.0000 Uiso R
H301 H -0.0914 0.6182 0.8185 0.0376 1.0000 Uiso R
H302 H -0.0310 0.5439 0.8280 0.0360 1.0000 Uiso R
H303 H -0.1356 0.5780 0.8750 0.0369 1.0000 Uiso R
H311 H 0.1430 0.7038 0.7604 0.0367 1.0000 Uiso R
H312 H 0.3144 0.6746 0.7496 0.0368 1.0000 Uiso R
H321 H 0.1732 0.7595 0.6758 0.0487 1.0000 Uiso R
H322 H 0.3048 0.7093 0.6549 0.0489 1.0000 Uiso R
H331 H -0.0100 0.7018 0.6244 0.0369 1.0000 Uiso R
H332 H 0.1234 0.6506 0.6033 0.0378 1.0000 Uiso R
H341 H -0.0812 0.6337 0.6984 0.0357 1.0000 Uiso R
H342 H -0.0018 0.5745 0.6609 0.0354 1.0000 Uiso R

loop_
_atom_site_aniso_label
_atom_site_aniso_U_11
_atom_site_aniso_U_22
_atom_site_aniso_U_33
_atom_site_aniso_U_23
_atom_site_aniso_U_13
_atom_site_aniso_U_12
Co1 0.01619(16) 0.01322(16) 0.02055(17) 0.00131(13) 0.00206(12) -0.00152(12)
Co2 0.01287(14) 0.01353(15) 0.01635(16) 0.00002(13) 0.00060(11) 0.00054(12)
Cl1 0.0462(4) 0.0148(3) 0.0397(4) 0.0046(3) 0.0080(3) -0.0051(3)
Cl2 0.0130(2) 0.0208(3) 0.0278(3) -0.0027(2) 0.0002(2) -0.0019(2)
P1 0.0138(3) 0.0138(3) 0.0196(3) -0.0013(2) 0.0012(2) 0.0003(2)
P2 0.0151(3) 0.0161(3) 0.0177(3) 0.0024(2) 0.0012(2) 0.0003(2)
O1 0.0230(9) 0.0128(8) 0.0301(10) 0.0012(7) -0.0062(7) 0.0009(7)
N1 0.0153(9) 0.0153(10) 0.0189(10) -0.0006(8) 0.0017(8) -0.0015(8)
N2 0.0135(9) 0.0143(10) 0.0164(10) -0.0002(8) 0.0005(7) 0.0013(7)
C1 0.0139(11) 0.0199(12) 0.0248(13) -0.0004(10) 0.0007(9) 0.0016(9)
C2 0.0238(13) 0.0188(12) 0.0329(15) 0.0001(11) -0.0027(11) 0.0032(10)
C3 0.0189(12) 0.0275(14) 0.0314(14) 0.0026(11) 0.0066(10) 0.0042(11)
C4 0.0199(12) 0.0190(12) 0.0221(13) -0.0046(10) 0.0023(9) -0.0002(10)
C5 0.0186(12) 0.0271(14) 0.0321(15) -0.0096(12) -0.0015(10) -0.0038(11)
C6 0.0298(14) 0.0189(13) 0.0327(15) -0.0068(11) 0.0021(11) -0.0002(11)
C7 0.0157(11) 0.0135(11) 0.0193(12) 0.0001(9) 0.0028(9) 0.0012(9)
C8 0.0178(11) 0.0167(12) 0.0205(12) -0.0003(10) 0.0002(9) 0.0005(9)
C9 0.0206(12) 0.0191(12) 0.0232(13) 0.0014(10) 0.0021(10) -0.0031(10)
C10 0.0270(13) 0.0154(12) 0.0213(13) 0.0021(10) 0.0066(10) 0.0018(10)
C11 0.0332(14) 0.0208(13) 0.0162(12) 0.0023(10) 0.0016(10) 0.0034(11)
C12 0.0224(12) 0.0190(12) 0.0193(12) -0.0020(10) -0.0011(10) 0.0026(10)
C13 0.0238(13) 0.0295(14) 0.0212(13) 0.0023(11) -0.0017(10) -0.0096(11)
C14 0.0397(16) 0.0251(14) 0.0260(14) 0.0056(11) 0.0058(12) -0.0039(12)
C15 0.0351(15) 0.0290(15) 0.0256(14) 0.0023(12) -0.0111(11) -0.0048(12)
C16 0.0224(12) 0.0247(14) 0.0227(13) 0.0049(11) 0.0065(10) 0.0019(10)
C17 0.0393(16) 0.0367(17) 0.0246(14) 0.0024(12) 0.0075(12) 0.0045(13)
C18 0.0319(15) 0.0311(16) 0.0366(16) 0.0052(13) 0.0112(12) -0.0054(12)
C19 0.0206(12) 0.0228(13) 0.0218(13) 0.0042(10) -0.0026(10) 0.0031(10)
C20 0.0193(12) 0.0293(14) 0.0260(14) 0.0009(11) -0.0008(10) 0.0068(11)
C21 0.0310(15) 0.0298(15) 0.0343(16) 0.0120(13) -0.0029(12) 0.0073(12)
C22 0.0154(11) 0.0162(11) 0.0148(11) 0.0015(9) 0.0027(8) 0.0010(9)
C23 0.0155(11) 0.0157(11) 0.0176(11) 0.0032(9) 0.0016(9) 0.0002(9)
C24 0.0214(12) 0.0182(12) 0.0185(12) 0.0009(10) -0.0013(9) -0.0042(10)
C25 0.0246(12) 0.0170(12) 0.0178(12) 0.0006(10) 0.0030(9) 0.0007(10)
C26 0.0167(11) 0.0240(13) 0.0216(13) -0.0001(10) 0.0030(9) 0.0041(10)
C27 0.0154(11) 0.0193(12) 0.0194(12) -0.0004(10) 0.0019(9) -0.0010(9)
C28 0.0154(11) 0.0247(13) 0.0251(13) -0.0027(11) -0.0022(9) -0.0001(10)
C29 0.0309(14) 0.0235(14) 0.0290(14) -0.0066(11) 0.0015(11) 0.0037(11)
C30 0.0148(11) 0.0304(14) 0.0267(13) -0.0063(11) 0.0013(10) 0.0016(10)
C31 0.0365(15) 0.0154(13) 0.0401(17) 0.0002(12) -0.0025(13) -0.0028(11)
C32 0.0357(16) 0.0300(16) 0.053(2) 0.0166(15) -0.0046(14) -0.0057(13)
C33 0.0354(15) 0.0280(14) 0.0298(15) 0.0044(12) 0.0045(12) 0.0070(12)
C34 0.0258(14) 0.0281(14) 0.0340(15) 0.0085(12) -0.0081(11) 0.0042(11)

loop_
_atom_type_symbol
_atom_type_scat_dispersion_real
_atom_type_scat_dispersion_imag
_atom_type_scat_Cromer_Mann_a1
_atom_type_scat_Cromer_Mann_b1
_atom_type_scat_Cromer_Mann_a2
_atom_type_scat_Cromer_Mann_b2
_atom_type_scat_Cromer_Mann_a3
_atom_type_scat_Cromer_Mann_b3
_atom_type_scat_Cromer_Mann_a4
_atom_type_scat_Cromer_Mann_b4
_atom_type_scat_Cromer_Mann_c
_atom_type_scat_source
C 0.0033 0.0016 2.3100 20.8439 1.0200 10.2075 1.5886 0.5687 0.8650 51.6512 0.2156 'International Tables Vol C 4.2.6.8 and 6.1.1.4'
H 0.0000 0.0000 0.4930 10.5109 0.3229 26.1257 0.1402 3.1424 0.0408 57.7998 0.0030 'International Tables Vol C 4.2.6.8 and 6.1.1.4'
N 0.0061 0.0033 12.2126 0.0057 3.1322 9.8933 2.0125 28.9975 1.1663 0.5826 -11.5290 'International Tables Vol C 4.2.6.8 and 6.1.1.4'
O 0.0106 0.0060 3.0485 13.2771 2.2868 5.7011 1.5463 0.3239 0.8670 32.9089 0.2508 'International Tables Vol C 4.2.6.8 and 6.1.1.4'
P 0.1023 0.0942 6.4345 1.9067 4.1791 27.1570 1.7800 0.5260 1.4908 68.1645 1.1149 'International Tables Vol C 4.2.6.8 and 6.1.1.4'
Cl 0.1484 0.1585 11.4604 0.0104 7.1964 1.1662 6.2556 18.5194 1.6455 47.7784 -9.5574 'International Tables Vol C 4.2.6.8 and 6.1.1.4'
Co 0.3494 0.9721 12.2841 4.2791 7.3409 0.2784 4.0034 13.5359 2.3488 71.1692 1.0118 'International Tables Vol C 4.2.6.8 and 6.1.1.4'

loop_
_geom_angle_atom_site_label_1
_geom_angle_atom_site_label_2
_geom_angle_atom_site_label_3
_geom_angle
_geom_angle_publ_flag
Co2 Co1 Cl1 173.65(3) yes
Co2 Co1 Cl2 57.496(17) yes
Cl1 Co1 Cl2 116.77(3) yes
Co2 Co1 P1 69.722(19) yes
Cl1 Co1 P1 110.06(3) yes
Cl2 Co1 P1 98.93(2) yes
Co2 Co1 P2 68.869(18) yes
Cl1 Co1 P2 115.80(3) yes
Cl2 Co1 P2 95.69(2) yes
P1 Co1 P2 117.84(2) yes
Co1 Co2 Cl2 55.183(17) yes
Co1 Co2 P1 50.186(15) yes
Cl2 Co2 P1 84.64(2) yes
Co1 Co2 P2 50.684(16) yes
Cl2 Co2 P2 82.80(2) yes
P1 Co2 P2 89.79(2) yes
Co1 Co2 O1 160.15(5) yes
Cl2 Co2 O1 105.18(5) yes
P1 Co2 O1 132.47(5) yes
P2 Co2 O1 137.05(5) yes
Co1 Co2 N1 84.10(6) yes
Cl2 Co2 N1 103.39(6) yes
P2 Co2 N1 120.04(6) yes
O1 Co2 N1 99.44(8) yes
Co1 Co2 N2 85.84(6) yes
Cl2 Co2 N2 105.27(6) yes
P1 Co2 N2 118.16(6) yes
O1 Co2 N2 104.10(7) yes
N1 Co2 N2 136.22(8) yes
Co2 Cl2 Co1 67.321(19) yes
Co1 P1 Co2 60.091(17) yes
Co1 P1 N1 100.60(7) yes
Co1 P1 C1 120.01(8) yes
Co2 P1 C1 123.59(8) yes
N1 P1 C1 109.08(10) yes
Co1 P1 C4 110.53(8) yes
Co2 P1 C4 128.32(8) yes
N1 P1 C4 111.27(11) yes
C1 P1 C4 105.34(11) yes
Co1 P2 Co2 60.447(18) yes
Co1 P2 N2 103.02(7) yes
Co1 P2 C16 114.33(9) yes
Co2 P2 C16 123.62(8) yes
N2 P2 C16 107.44(11) yes
Co1 P2 C19 113.15(9) yes
Co2 P2 C19 129.57(8) yes
N2 P2 C19 114.06(11) yes
C16 P2 C19 104.98(12) yes
Co2 O1 C31 129.72(15) yes
Co2 O1 C34 122.90(15) yes
C31 O1 C34 106.09(19) yes
P1 N1 Co2 104.95(10) yes
P1 N1 C7 127.43(16) yes
Co2 N1 C7 124.07(15) yes
Co2 N2 P2 102.27(10) yes
Co2 N2 C22 128.72(15) yes
P2 N2 C22 123.66(15) yes
P1 C1 C2 114.29(17) yes
P1 C1 C3 113.79(17) yes
C2 C1 C3 110.9(2) yes
P1 C1 H11 103.4 no
C2 C1 H11 106.2 no
C3 C1 H11 107.4 no
C1 C2 H21 111.4 no
C1 C2 H22 107.8 no
H21 C2 H22 109.3 no
C1 C2 H23 109.9 no
H21 C2 H23 109.8 no
H22 C2 H23 108.6 no
C1 C3 H31 109.8 no
C1 C3 H32 113.5 no
H31 C3 H32 108.4 no
C1 C3 H33 110.5 no
H31 C3 H33 106.9 no
H32 C3 H33 107.4 no
P1 C4 C5 110.76(17) yes
P1 C4 C6 112.61(17) yes
C5 C4 C6 108.4(2) yes
P1 C4 H41 107.1 no
C5 C4 H41 109.0 no
C6 C4 H41 108.9 no
C4 C5 H51 111.9 no
C4 C5 H52 108.8 no
H51 C5 H52 108.6 no
C4 C5 H53 108.6 no
H51 C5 H53 109.3 no
H52 C5 H53 109.7 no
C4 C6 H61 110.6 no
C4 C6 H62 110.3 no
H61 C6 H62 109.2 no
C4 C6 H63 111.3 no
H61 C6 H63 108.0 no
H62 C6 H63 107.3 no
N1 C7 C8 119.9(2) yes
N1 C7 C12 121.6(2) yes
C8 C7 C12 118.4(2) yes
C7 C8 C9 119.6(2) yes
C7 C8 C13 123.1(2) yes
C9 C8 C13 117.3(2) yes
C8 C9 C10 122.6(2) yes
C8 C9 H91 118.1 no
C10 C9 H91 119.3 no
C9 C10 C11 117.2(2) yes
C9 C10 C14 120.6(2) yes
C11 C10 C14 122.2(2) yes
C10 C11 C12 122.5(2) yes
C10 C11 H111 118.5 no
C12 C11 H111 119.0 no
C7 C12 C11 119.6(2) yes
C7 C12 C15 122.7(2) yes
C11 C12 C15 117.7(2) yes
C8 C13 H131 111.0 no
C8 C13 H132 113.0 no
H131 C13 H132 105.8 no
C8 C13 H133 111.5 no
H131 C13 H133 107.5 no
H132 C13 H133 107.8 no
C10 C14 H141 111.9 no
C10 C14 H142 110.6 no
H141 C14 H142 108.0 no
C10 C14 H143 110.3 no
H141 C14 H143 107.7 no
H142 C14 H143 108.3 no
C12 C15 H151 109.0 no
C12 C15 H152 110.5 no
H151 C15 H152 109.0 no
C12 C15 H153 112.0 no
H151 C15 H153 109.5 no
H152 C15 H153 106.8 no
P2 C16 C17 114.21(18) yes
P2 C16 C18 113.47(18) yes
C17 C16 C18 112.4(2) yes
P2 C16 H161 102.9 no
C17 C16 H161 106.2 no
C18 C16 H161 106.6 no
C16 C17 H171 108.9 no
C16 C17 H172 111.7 no
H171 C17 H172 108.3 no
C16 C17 H173 109.8 no
H171 C17 H173 107.1 no
H172 C17 H173 110.9 no
C16 C18 H181 109.9 no
C16 C18 H182 112.1 no
H181 C18 H182 108.2 no
C16 C18 H183 111.3 no
H181 C18 H183 106.5 no
H182 C18 H183 108.7 no
P2 C19 C20 110.59(17) yes
P2 C19 C21 110.19(18) yes
C20 C19 C21 109.0(2) yes
P2 C19 H191 108.2 no
C20 C19 H191 109.8 no
C21 C19 H191 109.0 no
C19 C20 H201 113.4 no
C19 C20 H202 111.0 no
H201 C20 H202 107.7 no
C19 C20 H203 111.0 no
H201 C20 H203 107.7 no
H202 C20 H203 105.6 no
C19 C21 H211 109.7 no
C19 C21 H212 110.5 no
H211 C21 H212 107.7 no
C19 C21 H213 112.1 no
H211 C21 H213 108.0 no
H212 C21 H213 108.7 no
N2 C22 C23 120.39(19) yes
N2 C22 C27 121.7(2) yes
C23 C22 C27 117.9(2) yes
C22 C23 C24 120.0(2) yes
C22 C23 C28 122.2(2) yes
C24 C23 C28 117.8(2) yes
C23 C24 C25 122.5(2) yes
C23 C24 H241 117.8 no
C25 C24 H241 119.6 no
C24 C25 C26 116.7(2) yes
C24 C25 C29 120.8(2) yes
C26 C25 C29 122.4(2) yes
C25 C26 C27 123.0(2) yes
C25 C26 H261 118.2 no
C27 C26 H261 118.9 no
C22 C27 C26 119.7(2) yes
C22 C27 C30 123.5(2) yes
C26 C27 C30 116.9(2) yes
C23 C28 H281 111.5 no
C23 C28 H282 108.6 no
H281 C28 H282 107.2 no
C23 C28 H283 112.4 no
H281 C28 H283 107.1 no
H282 C28 H283 109.8 no
C25 C29 H291 111.6 no
C25 C29 H292 109.7 no
H291 C29 H292 109.7 no
C25 C29 H293 109.0 no
H291 C29 H293 108.4 no
H292 C29 H293 108.4 no
C27 C30 H301 109.2 no
C27 C30 H302 112.0 no
H301 C30 H302 109.5 no
C27 C30 H303 109.0 no
H301 C30 H303 108.8 no
H302 C30 H303 108.3 no
O1 C31 C32 105.7(2) yes
O1 C31 H311 109.4 no
C32 C31 H311 110.4 no
O1 C31 H312 110.0 no
C32 C31 H312 113.7 no
H311 C31 H312 107.6 no
C31 C32 C33 105.0(2) yes
C31 C32 H321 111.2 no
C33 C32 H321 111.5 no
C31 C32 H322 109.4 no
C33 C32 H322 111.8 no
H321 C32 H322 107.9 no
C32 C33 C34 104.7(2) yes
C32 C33 H331 110.9 no
C34 C33 H331 110.4 no
C32 C33 H332 110.5 no
C34 C33 H332 111.0 no
H331 C33 H332 109.2 no
C33 C34 O1 105.3(2) yes
C33 C34 H341 111.1 no
O1 C34 H341 110.5 no
C33 C34 H342 111.7 no
O1 C34 H342 108.4 no
H341 C34 H342 109.8 no

loop_
_geom_bond_atom_site_label_1
_geom_bond_atom_site_label_2
_geom_bond_distance
_geom_bond_publ_flag
Co1 Co2 2.6366(5) yes
Co1 Cl1 2.2019(7) yes
Co1 Cl2 2.3460(7) yes
Co1 P1 2.3364(7) yes
Co1 P2 2.3449(7) yes
Co2 Cl2 2.4099(6) yes
Co2 P1 2.8532(7) yes
Co2 P2 2.8271(7) yes
Co2 O1 2.0285(16) yes
Co2 N1 1.932(2) yes
Co2 N2 1.9574(19) yes
P1 N1 1.659(2) yes
P1 C1 1.854(2) yes
P1 C4 1.850(2) yes
P2 N2 1.666(2) yes
P2 C16 1.860(2) yes
P2 C19 1.855(2) yes
O1 C31 1.448(3) yes
O1 C34 1.441(3) yes
N1 C7 1.433(3) yes
N2 C22 1.436(3) yes
C1 C2 1.535(3) yes
C1 C3 1.532(3) yes
C1 H11 0.986 no
C2 H21 0.976 no
C2 H22 0.955 no
C2 H23 0.965 no
C3 H31 0.962 no
C3 H32 0.971 no
C3 H33 0.958 no
C4 C5 1.531(3) yes
C4 C6 1.535(3) yes
C4 H41 0.971 no
C5 H51 0.974 no
C5 H52 0.968 no
C5 H53 0.957 no
C6 H61 0.980 no
C6 H62 0.962 no
C6 H63 0.960 no
C7 C8 1.412(3) yes
C7 C12 1.409(3) yes
C8 C9 1.393(3) yes
C8 C13 1.501(3) yes
C9 C10 1.382(3) yes
C9 H91 0.950 no
C10 C11 1.389(4) yes
C10 C14 1.505(3) yes
C11 C12 1.393(3) yes
C11 H111 0.938 no
C12 C15 1.510(3) yes
C13 H131 0.983 no
C13 H132 0.945 no
C13 H133 0.965 no
C14 H141 0.945 no
C14 H142 0.963 no
C14 H143 0.963 no
C15 H151 0.962 no
C15 H152 0.961 no
C15 H153 0.949 no
C16 C17 1.527(4) yes
C16 C18 1.533(4) yes
C16 H161 0.970 no
C17 H171 0.976 no
C17 H172 0.968 no
C17 H173 0.966 no
C18 H181 0.976 no
C18 H182 0.954 no
C18 H183 0.952 no
C19 C20 1.529(3) yes
C19 C21 1.533(4) yes
C19 H191 0.972 no
C20 H201 0.962 no
C20 H202 0.949 no
C20 H203 0.946 no
C21 H211 0.973 no
C21 H212 0.973 no
C21 H213 0.955 no
C22 C23 1.412(3) yes
C22 C27 1.412(3) yes
C23 C24 1.395(3) yes
C23 C28 1.505(3) yes
C24 C25 1.388(3) yes
C24 H241 0.931 no
C25 C26 1.388(3) yes
C25 C29 1.504(3) yes
C26 C27 1.393(3) yes
C26 H261 0.938 no
C27 C30 1.508(3) yes
C28 H281 0.961 no
C28 H282 0.958 no
C28 H283 0.956 no
C29 H291 0.950 no
C29 H292 0.944 no
C29 H293 0.944 no
C30 H301 0.956 no
C30 H302 0.953 no
C30 H303 0.955 no
C31 C32 1.510(4) yes
C31 H311 0.970 no
C31 H312 0.985 no
C32 C33 1.532(4) yes
C32 H321 0.962 no
C32 H322 0.972 no
C33 C34 1.520(4) yes
C33 H331 0.974 no
C33 H332 0.973 no
C34 H341 0.963 no
C34 H342 0.984 no
